data_7007137
loop_
_publ_author_name
'Zhang, Xian-Ming'
'Zhao, Yan-Fei'
'Wu, Hai-Shun'
'Batten, Stuart R.'
'Ng, Seik Weng'

_publ_section_title
;
 Syntheses and structures of metal tetrazole coordination polymers.
;
_journal_issue 26
_journal_name_full 'Dalton transactions (Cambridge, England : 2003)'
_journal_page_first 3170
_journal_page_last 3178
_journal_paper_doi 10.1039/b518052j
_journal_year 2006
_chemical_formula_sum 'C2 H7 N5'
_chemical_formula_weight 101.13
_chemical_name_systematic
;
?
;
_space_group_IT_number 15
_symmetry_cell_setting monoclinic
_symmetry_space_group_name_Hall '-C 2yc'
_symmetry_space_group_name_H-M 'C 1 2/c 1'
_atom_sites_solution_hydrogens geom
_atom_sites_solution_primary direct
_atom_sites_solution_secondary difmap
_audit_creation_method SHELXL-97
_cell_angle_alpha 90.00
_cell_angle_beta 118.008(15)
_cell_angle_gamma 90.00
_cell_formula_units_Z 32
_cell_length_a 20.67(2)
_cell_length_b 20.64(2)
_cell_length_c 11.329(11)
_cell_measurement_temperature 298(2)
_cell_volume 4267(7)
_computing_cell_refinement 'SMART (Bruker, 2001)'
_computing_data_collection 'SMART (Bruker, 2001)'
_computing_data_reduction 'SAINT (Bruker, 2001)'
_computing_molecular_graphics 'ORTEP-II (Johnson, 1976)'
_computing_publication_material 'SHELXL-97 (Sheldrick, 1997)'
_computing_structure_refinement 'SHELXL-97 (Sheldrick, 1997)'
_computing_structure_solution 'SHELXS-97 (Sheldrick, 1990)'
_diffrn_ambient_temperature 298(2)
_diffrn_measured_fraction_theta_full 0.996
_diffrn_measured_fraction_theta_max 0.996
_diffrn_measurement_device_type 'Bruker Apex CCD Diffractometer'
_diffrn_measurement_method '\f and \w scan'
_diffrn_radiation_monochromator graphite
_diffrn_radiation_source 'fine-focus sealed tube'
_diffrn_radiation_type MoK\a
_diffrn_radiation_wavelength 0.71073
_diffrn_reflns_av_R_equivalents 0.0383
_diffrn_reflns_av_sigmaI/netI 0.0339
_diffrn_reflns_limit_h_max 23
_diffrn_reflns_limit_h_min -23
_diffrn_reflns_limit_k_max 21
_diffrn_reflns_limit_k_min -23
_diffrn_reflns_limit_l_max 12
_diffrn_reflns_limit_l_min -12
_diffrn_reflns_number 15048
_diffrn_reflns_theta_full 23.99
_diffrn_reflns_theta_max 23.99
_diffrn_reflns_theta_min 1.49
_diffrn_standards_decay_% 0
_diffrn_standards_interval_count 0
_diffrn_standards_number 0
_exptl_absorpt_coefficient_mu 0.094
_exptl_absorpt_correction_T_max 0.9723
_exptl_absorpt_correction_T_min 0.9723
_exptl_absorpt_correction_type empirical
_exptl_absorpt_process_details 'SADABS, Sheldrick, 1997'
_exptl_crystal_colour colourless
_exptl_crystal_density_diffrn 1.259
_exptl_crystal_density_method 'not measured'
_exptl_crystal_description block
_exptl_crystal_F_000 1728
_exptl_crystal_size_max 0.30
_exptl_crystal_size_mid 0.30
_exptl_crystal_size_min 0.30
_refine_diff_density_max 0.270
_refine_diff_density_min -0.269
_refine_diff_density_rms 0.075
_refine_ls_extinction_method none
_refine_ls_goodness_of_fit_ref 1.076
_refine_ls_hydrogen_treatment mixed
_refine_ls_matrix_type full
_refine_ls_number_parameters 333
_refine_ls_number_reflns 3341
_refine_ls_number_restraints 0
_refine_ls_restrained_S_all 1.076
_refine_ls_R_factor_all 0.0844
_refine_ls_R_factor_gt 0.0633
_refine_ls_shift/su_max 0.001
_refine_ls_shift/su_mean 0.000
_refine_ls_structure_factor_coef Fsqd
_refine_ls_weighting_details 'calc w=1/[\s^2^(Fo^2^)+(0.0910P)^2^+1.8358P] where P=(Fo^2^+2Fc^2^)/3'
_refine_ls_weighting_scheme calc
_refine_ls_wR_factor_gt 0.1569
_refine_ls_wR_factor_ref 0.1724
_reflns_number_gt 2442
_reflns_number_total 3341
_reflns_threshold_expression >2sigma(I)
_cod_data_source_file b518052j.txt
_cod_data_source_block 1
_cod_original_sg_symbol_H-M C2/c
_cod_database_code 7007137

loop_
_symmetry_equiv_pos_as_xyz
'x, y, z'
'-x, y, -z+1/2'
'x+1/2, y+1/2, z'
'-x+1/2, y+1/2, -z+1/2'
'-x, -y, -z'
'x, -y, z-1/2'
'-x+1/2, -y+1/2, -z'
'x+1/2, -y+1/2, z-1/2'

loop_
_atom_site_label
_atom_site_type_symbol
_atom_site_fract_x
_atom_site_fract_y
_atom_site_fract_z
_atom_site_U_iso_or_equiv
_atom_site_adp_type
_atom_site_occupancy
_atom_site_symmetry_multiplicity
_atom_site_calc_flag
_atom_site_refinement_flags
_atom_site_disorder_assembly
_atom_site_disorder_group
N1 N 0.14901(12) 0.02083(11) 0.6340(2) 0.0454(6) Uani 1 1 d . . .
N2 N 0.16610(13) 0.03355(12) 0.7607(2) 0.0497(6) Uani 1 1 d . . .
N3 N 0.11762(14) 0.07282(11) 0.7628(2) 0.0498(6) Uani 1 1 d . . .
N4 N 0.06761(12) 0.08730(11) 0.6373(2) 0.0457(6) Uani 1 1 d . . .
N5 N 0.12239(12) 0.20655(11) 0.3619(2) 0.0467(6) Uani 1 1 d . . .
N6 N 0.10523(13) 0.18892(12) 0.2369(2) 0.0496(6) Uani 1 1 d . . .
N7 N 0.15372(13) 0.14847(12) 0.2402(2) 0.0504(6) Uani 1 1 d . . .
N8 N 0.20398(12) 0.13807(11) 0.3669(2) 0.0471(6) Uani 1 1 d . . .
N9 N 0.17881(13) 0.34131(11) 0.8633(2) 0.0468(6) Uani 1 1 d . . .
N10 N 0.13439(14) 0.32253(12) 0.7378(2) 0.0511(6) Uani 1 1 d . . .
N11 N 0.09554(14) 0.27333(12) 0.7379(2) 0.0520(6) Uani 1 1 d . . .
N12 N 0.11304(13) 0.25884(11) 0.8641(2) 0.0470(6) Uani 1 1 d . . .
N13 N 0.04583(12) 0.38835(11) 0.1316(2) 0.0457(6) Uani 1 1 d . . .
N14 N 0.08745(13) 0.40683(12) 0.2587(2) 0.0490(6) Uani 1 1 d . . .
N15 N 0.12855(12) 0.45459(11) 0.2623(2) 0.0486(6) Uani 1 1 d . . .
N16 N 0.11584(13) 0.46882(11) 0.1378(2) 0.0454(6) Uani 1 1 d . . .
C1 C 0.08819(14) 0.05439(12) 0.5605(3) 0.0374(6) Uani 1 1 d . . .
C2 C 0.04893(18) 0.05534(16) 0.4125(3) 0.0541(8) Uani 1 1 d . . .
H2A H 0.0135 0.0209 0.3804 0.147(19) Uiso 1 1 calc R . .
H2B H 0.0834 0.0495 0.3789 0.115(15) Uiso 1 1 calc R . .
H2C H 0.0244 0.0962 0.3821 0.16(2) Uiso 1 1 calc R . .
C3 C 0.18306(14) 0.17431(13) 0.4392(3) 0.0396(6) Uani 1 1 d . . .
C4 C 0.2227(2) 0.17892(18) 0.5877(3) 0.0619(9) Uani 1 1 d . . .
H4A H 0.2441 0.1377 0.6247 0.139(18) Uiso 1 1 calc R . .
H4B H 0.1889 0.1911 0.6198 0.17(2) Uiso 1 1 calc R . .
H4C H 0.2606 0.2110 0.6143 0.20(3) Uiso 1 1 calc R . .
C5 C 0.16428(14) 0.30107(13) 0.9390(3) 0.0406(7) Uani 1 1 d . . .
C6 C 0.20031(19) 0.30359(18) 1.0870(3) 0.0616(9) Uani 1 1 d . . .
H6A H 0.1637 0.3063 1.1162 0.119(15) Uiso 1 1 calc R . .
H6B H 0.2315 0.3410 1.1177 0.17(2) Uiso 1 1 calc R . .
H6C H 0.2291 0.2651 1.1230 0.144(19) Uiso 1 1 calc R . .
C7 C 0.06489(13) 0.42719(12) 0.0600(2) 0.0364(6) Uani 1 1 d . . .
C8 C 0.03339(17) 0.42495(17) -0.0870(3) 0.0556(8) Uani 1 1 d . . .
H8A H 0.0105 0.3836 -0.1191 0.135(18) Uiso 1 1 calc R . .
H8B H 0.0716 0.4311 -0.1113 0.099(13) Uiso 1 1 calc R . .
H8C H -0.0025 0.4587 -0.1261 0.17(2) Uiso 1 1 calc R . .
N17 N 0.02060(15) 0.26197(13) 0.4434(3) 0.0457(6) Uani 1 1 d . . .
N18 N 0.15058(15) 0.40814(13) 0.5551(3) 0.0430(6) Uani 1 1 d . . .
N19 N 0.25095(14) -0.03254(13) 0.5558(3) 0.0437(6) Uani 1 1 d . . .
N20 N 0.07959(15) 0.13780(13) 0.9446(3) 0.0430(6) Uani 1 1 d . . .
H19A H 0.2913(17) -0.0047(14) 0.599(3) 0.053(9) Uiso 1 1 d . . .
H20A H 0.0961(14) 0.1140(13) 0.903(3) 0.043(8) Uiso 1 1 d . . .
H17A H -0.0229(19) 0.2341(15) 0.397(3) 0.069(10) Uiso 1 1 d . . .
H20B H 0.0276(19) 0.1272(15) 0.918(3) 0.073(10) Uiso 1 1 d . . .
H17B H 0.0576(18) 0.2493(15) 0.419(3) 0.070(10) Uiso 1 1 d . . .
H18A H 0.1401(17) 0.3759(15) 0.601(3) 0.065(9) Uiso 1 1 d . . .
H18B H 0.1489(16) 0.4497(15) 0.589(3) 0.062(9) Uiso 1 1 d . . .
H18C H 0.2002(19) 0.4025(15) 0.585(3) 0.063(9) Uiso 1 1 d . . .
H19B H 0.2142(19) -0.0210(16) 0.589(3) 0.082(10) Uiso 1 1 d . . .
H17C H 0.0432(17) 0.2578(14) 0.536(4) 0.068(10) Uiso 1 1 d . . .
H18D H 0.1245(15) 0.4040(13) 0.464(3) 0.048(8) Uiso 1 1 d . . .
H19C H 0.2673(17) -0.0797(16) 0.585(3) 0.070(10) Uiso 1 1 d . . .
H17D H 0.0014(18) 0.3078(17) 0.411(3) 0.077(10) Uiso 1 1 d . . .
H20C H 0.1085(16) 0.1361(13) 1.039(3) 0.057(9) Uiso 1 1 d . . .
H19D H 0.229(2) -0.0283(15) 0.463(4) 0.081(11) Uiso 1 1 d . . .
H20D H 0.0831(17) 0.1846(17) 0.911(3) 0.073(10) Uiso 1 1 d . . .

loop_
_atom_site_aniso_label
_atom_site_aniso_U_11
_atom_site_aniso_U_22
_atom_site_aniso_U_33
_atom_site_aniso_U_23
_atom_site_aniso_U_13
_atom_site_aniso_U_12
N1 0.0490(14) 0.0554(15) 0.0327(13) 0.0041(11) 0.0199(12) 0.0121(12)
N2 0.0526(15) 0.0619(16) 0.0317(14) 0.0032(11) 0.0174(12) 0.0074(13)
N3 0.0561(15) 0.0607(16) 0.0353(15) -0.0042(11) 0.0237(13) 0.0026(13)
N4 0.0458(14) 0.0531(15) 0.0368(14) -0.0042(11) 0.0182(12) 0.0066(11)
N5 0.0472(14) 0.0518(15) 0.0375(14) 0.0008(11) 0.0169(12) 0.0088(12)
N6 0.0465(14) 0.0584(16) 0.0341(14) 0.0040(11) 0.0108(12) 0.0072(12)
N7 0.0502(14) 0.0638(16) 0.0336(15) -0.0013(11) 0.0167(12) 0.0051(13)
N8 0.0452(14) 0.0586(15) 0.0334(14) 0.0012(11) 0.0150(12) 0.0102(12)
N9 0.0505(14) 0.0498(14) 0.0379(15) 0.0013(11) 0.0189(12) -0.0052(12)
N10 0.0616(16) 0.0536(15) 0.0356(15) 0.0074(11) 0.0208(13) 0.0010(13)
N11 0.0598(16) 0.0530(15) 0.0329(14) 0.0009(11) 0.0132(12) -0.0049(13)
N12 0.0550(15) 0.0484(14) 0.0329(14) 0.0033(11) 0.0167(12) -0.0080(12)
N13 0.0484(14) 0.0530(15) 0.0332(14) -0.0047(11) 0.0170(12) -0.0120(11)
N14 0.0502(14) 0.0601(16) 0.0309(14) 0.0005(11) 0.0143(12) -0.0070(13)
N15 0.0457(14) 0.0561(15) 0.0331(14) -0.0061(11) 0.0096(11) -0.0092(12)
N16 0.0471(14) 0.0484(14) 0.0377(14) -0.0005(11) 0.0173(12) -0.0079(12)
C1 0.0419(15) 0.0394(15) 0.0304(15) -0.0016(12) 0.0166(13) -0.0034(13)
C2 0.064(2) 0.060(2) 0.0322(17) -0.0002(14) 0.0173(15) -0.0005(18)
C3 0.0370(15) 0.0435(15) 0.0341(15) 0.0021(12) 0.0131(13) 0.0011(13)
C4 0.070(2) 0.074(2) 0.0297(17) -0.0010(16) 0.0140(16) 0.000(2)
C5 0.0456(16) 0.0429(16) 0.0326(16) 0.0033(12) 0.0178(14) 0.0015(13)
C6 0.068(2) 0.074(2) 0.0350(18) 0.0024(16) 0.0184(17) 0.004(2)
C7 0.0326(14) 0.0414(15) 0.0320(15) -0.0006(12) 0.0125(12) 0.0012(12)
C8 0.0556(19) 0.076(2) 0.0334(17) -0.0019(15) 0.0197(15) 0.0005(18)
N17 0.0420(15) 0.0510(17) 0.0317(15) -0.0065(12) 0.0071(12) 0.0063(13)
N18 0.0489(16) 0.0515(17) 0.0316(15) 0.0082(12) 0.0213(13) 0.0116(13)
N19 0.0362(14) 0.0529(17) 0.0320(15) -0.0109(12) 0.0078(12) -0.0004(13)
N20 0.0545(16) 0.0496(16) 0.0315(15) -0.0094(11) 0.0259(13) -0.0096(13)

loop_
_atom_type_symbol
_atom_type_description
_atom_type_scat_dispersion_real
_atom_type_scat_dispersion_imag
_atom_type_scat_source
C C 0.0033 0.0016 'International Tables Vol C Tables 4.2.6.8 and 6.1.1.4'
H H 0.0000 0.0000 'International Tables Vol C Tables 4.2.6.8 and 6.1.1.4'
N N 0.0061 0.0033 'International Tables Vol C Tables 4.2.6.8 and 6.1.1.4'

loop_
_geom_angle_atom_site_label_1
_geom_angle_atom_site_label_2
_geom_angle_atom_site_label_3
_geom_angle
_geom_angle_site_symmetry_1
_geom_angle_site_symmetry_3
_geom_angle_publ_flag
C1 N1 N2 105.4(2) . . ?
N3 N2 N1 109.0(2) . . ?
N2 N3 N4 109.7(2) . . ?
C1 N4 N3 104.9(2) . . ?
C3 N5 N6 105.1(2) . . ?
N7 N6 N5 109.2(2) . . ?
N6 N7 N8 109.6(2) . . ?
C3 N8 N7 105.0(2) . . ?
C5 N9 N10 104.8(2) . . ?
N11 N10 N9 110.1(2) . . ?
N10 N11 N12 108.7(2) . . ?
C5 N12 N11 105.7(2) . . ?
C7 N13 N14 105.1(2) . . ?
N15 N14 N13 109.4(2) . . ?
N14 N15 N16 109.5(2) . . ?
C7 N16 N15 105.1(2) . . ?
N4 C1 N1 111.0(2) . . ?
N4 C1 C2 124.3(3) . . ?
N1 C1 C2 124.7(2) . . ?
C1 C2 H2A 109.5 . . ?
C1 C2 H2B 109.5 . . ?
H2A C2 H2B 109.5 . . ?
C1 C2 H2C 109.5 . . ?
H2A C2 H2C 109.5 . . ?
H2B C2 H2C 109.5 . . ?
N8 C3 N5 111.0(2) . . ?
N8 C3 C4 124.7(3) . . ?
N5 C3 C4 124.3(3) . . ?
C3 C4 H4A 109.5 . . ?
C3 C4 H4B 109.5 . . ?
H4A C4 H4B 109.5 . . ?
C3 C4 H4C 109.5 . . ?
H4A C4 H4C 109.5 . . ?
H4B C4 H4C 109.5 . . ?
N9 C5 N12 110.7(2) . . ?
N9 C5 C6 124.3(3) . . ?
N12 C5 C6 125.0(3) . . ?
C5 C6 H6A 109.5 . . ?
C5 C6 H6B 109.5 . . ?
H6A C6 H6B 109.5 . . ?
C5 C6 H6C 109.5 . . ?
H6A C6 H6C 109.5 . . ?
H6B C6 H6C 109.5 . . ?
N16 C7 N13 111.0(2) . . ?
N16 C7 C8 124.2(2) . . ?
N13 C7 C8 124.8(3) . . ?
C7 C8 H8A 109.5 . . ?
C7 C8 H8B 109.5 . . ?
H8A C8 H8B 109.5 . . ?
C7 C8 H8C 109.5 . . ?
H8A C8 H8C 109.5 . . ?
H8B C8 H8C 109.5 . . ?
H17A N17 H17B 110(2) . . ?
H17A N17 H17C 113(3) . . ?
H17B N17 H17C 105(3) . . ?
H17A N17 H17D 104(3) . . ?
H17B N17 H17D 112(3) . . ?
H17C N17 H17D 113(3) . . ?
H18A N18 H18B 110(3) . . ?
H18A N18 H18C 103(3) . . ?
H18B N18 H18C 102(3) . . ?
H18A N18 H18D 113(3) . . ?
H18B N18 H18D 115(2) . . ?
H18C N18 H18D 111(2) . . ?
H19A N19 H19B 108(2) . . ?
H19A N19 H19C 109(2) . . ?
H19B N19 H19C 107(3) . . ?
H19A N19 H19D 112(3) . . ?
H19B N19 H19D 109(3) . . ?
H19C N19 H19D 111(3) . . ?
H20A N20 H20B 111(2) . . ?
H20A N20 H20C 114(3) . . ?
H20B N20 H20C 111(2) . . ?
H20A N20 H20D 102(2) . . ?
H20B N20 H20D 110(3) . . ?
H20C N20 H20D 109(2) . . ?

loop_
_geom_bond_atom_site_label_1
_geom_bond_atom_site_label_2
_geom_bond_distance
_geom_bond_site_symmetry_2
_geom_bond_publ_flag
N1 C1 1.330(3) . ?
N1 N2 1.334(3) . ?
N2 N3 1.297(3) . ?
N3 N4 1.341(3) . ?
N4 C1 1.321(3) . ?
N5 C3 1.323(3) . ?
N5 N6 1.339(3) . ?
N6 N7 1.291(3) . ?
N7 N8 1.336(3) . ?
N8 C3 1.323(3) . ?
N9 C5 1.326(3) . ?
N9 N10 1.337(3) . ?
N10 N11 1.295(3) . ?
N11 N12 1.334(3) . ?
N12 C5 1.325(3) . ?
N13 C7 1.325(3) . ?
N13 N14 1.340(3) . ?
N14 N15 1.289(3) . ?
N15 N16 1.341(3) . ?
N16 C7 1.324(3) . ?
C1 C2 1.481(4) . ?
C2 H2A 0.9600 . ?
C2 H2B 0.9600 . ?
C2 H2C 0.9600 . ?
C3 C4 1.489(4) . ?
C4 H4A 0.9600 . ?
C4 H4B 0.9600 . ?
C4 H4C 0.9600 . ?
C5 C6 1.482(4) . ?
C6 H6A 0.9600 . ?
C6 H6B 0.9600 . ?
C6 H6C 0.9600 . ?
C7 C8 1.477(4) . ?
C8 H8A 0.9600 . ?
C8 H8B 0.9600 . ?
C8 H8C 0.9600 . ?
N17 H17A 0.99(3) . ?
N17 H17B 0.97(3) . ?
N17 H17C 0.93(4) . ?
N17 H17D 1.02(3) . ?
N18 H18A 0.93(3) . ?
N18 H18B 0.95(3) . ?
N18 H18C 0.93(3) . ?
N18 H18D 0.91(3) . ?
N19 H19A 0.94(3) . ?
N19 H19B 1.02(4) . ?
N19 H19C 1.03(3) . ?
N19 H19D 0.93(4) . ?
N20 H20A 0.86(3) . ?
N20 H20B 1.00(3) . ?
N20 H20C 0.95(3) . ?
N20 H20D 1.05(3) . ?
